data_4083082
loop_
_publ_author_name
'Jacques, B\'eatrice'
'Hueber, Damien'
'Hameury, Sophie'
'Braunstein, Pierre'
'Pale, Patrick'
'Blanc, Aur\'elien'
'de Fr\'emont, Pierre'

_publ_section_title
;
 Synthesis, Characterization, and Catalytic Activity of
 Alcohol-Functionalized NHC Gold(I/III) Complexes
;
_journal_issue 9
_journal_name_full Organometallics
_journal_page_first 2326
_journal_paper_doi 10.1021/om500240h
_journal_volume 33
_journal_year 2014
_chemical_formula_moiety 'C17 H24 Au Cl3 N2 O'
_chemical_formula_sum 'C17 H24 Au Cl3 N2 O'
_chemical_formula_weight 575.70
_chemical_name_common '[(IPrEtOH)AuCl3]'
_space_group_IT_number 14
_symmetry_cell_setting monoclinic
_symmetry_Int_Tables_number 14
_symmetry_space_group_name_Hall '-P 2ybc'
_symmetry_space_group_name_H-M 'P 1 21/c 1'
_atom_sites_solution_hydrogens geom
_atom_sites_solution_primary direct
_atom_sites_solution_secondary difmap
_audit_creation_method SHELXL-97
_cell_angle_alpha 90.00
_cell_angle_beta 107.876(5)
_cell_angle_gamma 90.00
_cell_formula_units_Z 4
_cell_length_a 10.572(5)
_cell_length_b 12.861(5)
_cell_length_c 15.813(5)
_cell_measurement_reflns_used 11549
_cell_measurement_temperature 173(2)
_cell_measurement_theta_max 27.485
_cell_measurement_theta_min 0.998
_cell_volume 2046.2(14)
_computing_cell_refinement 'HKL Scalepack (Otwinowski & Minor 1997)'
_computing_data_collection 'Collect (Bruker AXS BV, 1997-2004)'
_computing_data_reduction 'HKL Denzo and Scalepack (Otwinowski & Minor 1997)'
_computing_molecular_graphics 'Ortep-3 for Windows (Farrugia, 1997)'
_computing_publication_material 'WinGX publication routines (Farrugia, 1999)'
_computing_structure_refinement 'SHELXL-97 (Sheldrick, 2008)'
_computing_structure_solution 'Sir 97'
_diffrn_ambient_temperature 173(2)
_diffrn_detector_area_resol_mean 9
_diffrn_measured_fraction_theta_full 0.995
_diffrn_measured_fraction_theta_max 0.995
_diffrn_measurement_device_type KappaCCD
_diffrn_measurement_method 'CCD rotation images, thick slices'
_diffrn_radiation_monochromator graphite
_diffrn_radiation_probe x-ray
_diffrn_radiation_type MoK\a
_diffrn_radiation_wavelength 0.71069
_diffrn_reflns_av_R_equivalents 0.0716
_diffrn_reflns_av_unetI/netI 0.0587
_diffrn_reflns_limit_h_max 12
_diffrn_reflns_limit_h_min -13
_diffrn_reflns_limit_k_max 16
_diffrn_reflns_limit_k_min -16
_diffrn_reflns_limit_l_max 20
_diffrn_reflns_limit_l_min -20
_diffrn_reflns_number 20244
_diffrn_reflns_theta_full 27.50
_diffrn_reflns_theta_max 27.50
_diffrn_reflns_theta_min 2.60
_diffrn_source 'fine-focus sealed tube'
_exptl_absorpt_coefficient_mu 7.588
_exptl_absorpt_correction_T_max 0.4042
_exptl_absorpt_correction_T_min 0.2853
_exptl_absorpt_correction_type multi-scan
_exptl_absorpt_process_details
;
[c.f. r.h. blessing, acta cryst. (1995), a51, 33-38]
;
_exptl_crystal_colour 'Pale Yellow'
_exptl_crystal_density_diffrn 1.869
_exptl_crystal_density_method 'not measured'
_exptl_crystal_description 'Large Needle'
_exptl_crystal_F_000 1112
_exptl_crystal_recrystallization_method 'DCM - Pentane'
_exptl_crystal_size_max 0.14
_exptl_crystal_size_mid 0.12
_exptl_crystal_size_min 0.06
_refine_diff_density_max 2.018
_refine_diff_density_min -1.759
_refine_diff_density_rms 0.163
_refine_ls_extinction_method none
_refine_ls_goodness_of_fit_ref 1.007
_refine_ls_hydrogen_treatment mixed
_refine_ls_matrix_type full
_refine_ls_number_parameters 224
_refine_ls_number_reflns 4688
_refine_ls_number_restraints 235
_refine_ls_restrained_S_all 1.004
_refine_ls_R_factor_all 0.0666
_refine_ls_R_factor_gt 0.0377
_refine_ls_shift/su_max 0.001
_refine_ls_shift/su_mean 0.000
_refine_ls_structure_factor_coef Fsqd
_refine_ls_weighting_details 'calc w=1/[\s^2^(Fo^2^)+(0.0465P)^2^+0.0000P] where P=(Fo^2^+2Fc^2^)/3'
_refine_ls_weighting_scheme calc
_refine_ls_wR_factor_gt 0.0819
_refine_ls_wR_factor_ref 0.0930
_reflns_number_gt 3342
_reflns_number_total 4688
_reflns_threshold_expression >2sigma(I)
_cod_data_source_file om500240h_si_002.cif
_cod_data_source_block compound_5_SG2
_cod_depositor_comments 'Adding full bibliography for 4083077--4083084.cif.'
_cod_original_sg_symbol_H-M 'P 21/c'
_cod_database_code 4083082

loop_
_symmetry_equiv_pos_as_xyz
'x, y, z'
'-x, y+1/2, -z+1/2'
'-x, -y, -z'
'x, -y-1/2, z-1/2'

loop_
_atom_site_label
_atom_site_type_symbol
_atom_site_fract_x
_atom_site_fract_y
_atom_site_fract_z
_atom_site_U_iso_or_equiv
_atom_site_adp_type
_atom_site_occupancy
_atom_site_symmetry_multiplicity
_atom_site_calc_flag
_atom_site_refinement_flags
_atom_site_disorder_assembly
_atom_site_disorder_group
C1 C 0.6871(5) 0.7106(4) 0.1838(4) 0.0314(11) Uani 1 1 d U . .
C2 C 0.9075(6) 0.7272(4) 0.2277(4) 0.0385(13) Uani 1 1 d U . .
H2 H 0.9919 0.7565 0.2426 0.046 Uiso 1 1 calc R . .
C3 C 0.8787(6) 0.6256(4) 0.2275(4) 0.0427(13) Uani 1 1 d U . .
H3 H 0.9399 0.5715 0.2433 0.051 Uiso 1 1 calc R . .
C4 C 0.6669(6) 0.5171(4) 0.1892(4) 0.0441(13) Uani 1 1 d U . .
H4A H 0.5884 0.5227 0.1377 0.053 Uiso 1 1 calc R . .
H4B H 0.6374 0.5068 0.2409 0.053 Uiso 1 1 calc R . .
C5 C 0.7453(6) 0.4248(4) 0.1782(4) 0.0409(14) Uani 1 1 d U . .
H5A H 0.6853 0.3668 0.1573 0.049 Uiso 1 1 calc R . .
H5B H 0.7874 0.4400 0.1331 0.049 Uiso 1 1 calc R . .
C6 C 0.7758(5) 0.8927(4) 0.1964(4) 0.0337(11) Uani 1 1 d U . .
C7 C 0.7588(6) 0.9397(4) 0.1142(4) 0.0435(13) Uani 1 1 d U B .
C8 C 0.7487(6) 1.0484(5) 0.1128(5) 0.0527(15) Uani 1 1 d U . .
H8 H 0.7366 1.0838 0.0596 0.063 Uiso 1 1 calc R . .
C9 C 0.7565(7) 1.1034(5) 0.1884(5) 0.0535(16) Uani 1 1 d U . .
H9 H 0.7469 1.1753 0.1853 0.064 Uiso 1 1 calc R . .
C10 C 0.7780(6) 1.0547(5) 0.2687(5) 0.0496(15) Uani 1 1 d U . .
H10 H 0.7858 1.0943 0.3193 0.060 Uiso 1 1 calc R . .
C11 C 0.7883(6) 0.9458(4) 0.2759(4) 0.0392(12) Uani 1 1 d U . .
C12 C 0.7568(6) 0.8803(5) 0.0309(4) 0.0572(15) Uani 1 1 d DU . .
H12 H 0.7236 0.8103 0.0367 0.069 Uiso 1 1 calc R A 1
C13A C 0.9061(11) 0.8679(14) 0.0328(11) 0.0622(16) Uani 0.51(2) 1 d PDU B 1
H13A H 0.9096 0.8295 -0.0185 0.093 Uiso 0.51(2) 1 calc PR B 1
H13B H 0.9549 0.8312 0.0856 0.093 Uiso 0.51(2) 1 calc PR B 1
H13C H 0.9447 0.9354 0.0324 0.093 Uiso 0.51(2) 1 calc PR B 1
C14A C 0.6756(18) 0.9211(12) -0.0611(8) 0.0622(16) Uani 0.51(2) 1 d PDU B 1
H14A H 0.6889 0.8765 -0.1063 0.093 Uiso 0.51(2) 1 calc PR B 1
H14B H 0.7043 0.9903 -0.0690 0.093 Uiso 0.51(2) 1 calc PR B 1
H14C H 0.5830 0.9222 -0.0654 0.093 Uiso 0.51(2) 1 calc PR B 1
C13B C 0.8787(14) 0.8992(14) 0.0033(11) 0.0622(16) Uani 0.49(2) 1 d PDU B 2
H13D H 0.8723 0.8604 -0.0498 0.093 Uiso 0.49(2) 1 calc PR B 2
H13E H 0.9560 0.8772 0.0499 0.093 Uiso 0.49(2) 1 calc PR B 2
H13F H 0.8857 0.9720 -0.0079 0.093 Uiso 0.49(2) 1 calc PR B 2
C14B C 0.6272(14) 0.9219(12) -0.0404(10) 0.0622(16) Uani 0.49(2) 1 d PDU B 2
H14D H 0.6171 0.8884 -0.0964 0.093 Uiso 0.49(2) 1 calc PR B 2
H14E H 0.6342 0.9957 -0.0470 0.093 Uiso 0.49(2) 1 calc PR B 2
H14F H 0.5513 0.9069 -0.0213 0.093 Uiso 0.49(2) 1 calc PR B 2
C15 C 0.8173(6) 0.8933(5) 0.3656(4) 0.0466(14) Uani 1 1 d DU . .
H15 H 0.7869 0.8211 0.3553 0.056 Uiso 1 1 calc R . .
C16 C 0.7431(7) 0.9444(6) 0.4247(4) 0.0626(19) Uani 1 1 d DU . .
H16A H 0.7544 0.9029 0.4770 0.094 Uiso 1 1 calc R . .
H16B H 0.6503 0.9494 0.3923 0.094 Uiso 1 1 calc R . .
H16C H 0.7785 1.0127 0.4417 0.094 Uiso 1 1 calc R . .
C17 C 0.9673(6) 0.8914(5) 0.4120(4) 0.0563(17) Uani 1 1 d DU . .
H17A H 0.9848 0.8622 0.4704 0.084 Uiso 1 1 calc R . .
H17B H 1.0016 0.9610 0.4167 0.084 Uiso 1 1 calc R . .
H17C H 1.0096 0.8497 0.3781 0.084 Uiso 1 1 calc R . .
Au1 Au 0.49286(2) 0.742002(14) 0.140208(14) 0.02955(9) Uani 1 1 d U . .
Cl1 Cl 0.50348(17) 0.78743(16) 0.28047(11) 0.0567(4) Uani 1 1 d U . .
Cl2 Cl 0.26661(15) 0.77854(12) 0.09004(11) 0.0432(4) Uani 1 1 d U . .
Cl3 Cl 0.49020(18) 0.68821(18) 0.00346(11) 0.0690(6) Uani 1 1 d U . .
N1 N 0.7887(5) 0.7799(3) 0.2017(3) 0.0324(10) Uani 1 1 d U . .
N2 N 0.7425(5) 0.6157(3) 0.1997(3) 0.0356(10) Uani 1 1 d U . .
O1 O 0.8450(5) 0.3952(3) 0.2581(3) 0.0504(12) Uani 1 1 d U . .
H18 H 0.813(9) 0.381(7) 0.301(6) 0.13(4) Uiso 1 1 d . . .

loop_
_atom_site_aniso_label
_atom_site_aniso_U_11
_atom_site_aniso_U_22
_atom_site_aniso_U_33
_atom_site_aniso_U_23
_atom_site_aniso_U_13
_atom_site_aniso_U_12
C1 0.026(3) 0.021(2) 0.047(3) -0.003(2) 0.011(2) -0.003(2)
C2 0.026(3) 0.027(2) 0.062(3) -0.003(2) 0.012(2) -0.004(2)
C3 0.027(3) 0.026(2) 0.070(3) 0.002(2) 0.010(3) 0.001(2)
C4 0.038(3) 0.024(2) 0.066(3) -0.005(2) 0.010(3) -0.006(2)
C5 0.041(3) 0.026(3) 0.056(3) -0.002(2) 0.016(3) -0.001(2)
C6 0.029(3) 0.019(2) 0.052(3) -0.003(2) 0.011(2) -0.0021(19)
C7 0.045(3) 0.028(2) 0.052(3) 0.003(2) 0.006(2) -0.008(2)
C8 0.053(3) 0.034(3) 0.062(3) 0.011(2) 0.005(3) -0.008(3)
C9 0.045(3) 0.030(3) 0.076(4) -0.001(3) 0.005(3) 0.002(3)
C10 0.043(3) 0.031(3) 0.071(3) -0.017(2) 0.012(3) 0.003(2)
C11 0.033(3) 0.028(2) 0.057(3) -0.010(2) 0.015(2) -0.001(2)
C12 0.070(4) 0.047(3) 0.050(3) 0.002(2) 0.011(3) -0.017(3)
C13A 0.086(4) 0.059(3) 0.043(3) 0.006(3) 0.021(3) -0.019(3)
C14A 0.086(4) 0.059(3) 0.043(3) 0.006(3) 0.021(3) -0.019(3)
C13B 0.086(4) 0.059(3) 0.043(3) 0.006(3) 0.021(3) -0.019(3)
C14B 0.086(4) 0.059(3) 0.043(3) 0.006(3) 0.021(3) -0.019(3)
C15 0.040(3) 0.046(3) 0.057(3) -0.012(2) 0.019(3) -0.009(3)
C16 0.055(4) 0.071(4) 0.065(4) -0.017(3) 0.025(4) -0.009(4)
C17 0.052(4) 0.061(4) 0.055(4) -0.008(3) 0.015(3) -0.002(3)
Au1 0.02634(15) 0.02497(13) 0.03645(15) 0.00194(8) 0.00832(10) -0.00055(9)
Cl1 0.0380(10) 0.0869(12) 0.0470(10) -0.0111(9) 0.0156(8) -0.0008(9)
Cl2 0.0281(9) 0.0435(8) 0.0535(9) 0.0121(7) 0.0060(7) 0.0036(7)
Cl3 0.0541(12) 0.1050(16) 0.0479(10) -0.0274(10) 0.0156(9) -0.0108(11)
N1 0.029(2) 0.0191(18) 0.048(2) -0.0036(17) 0.0091(19) -0.0010(17)
N2 0.027(2) 0.0215(19) 0.057(2) -0.0011(18) 0.010(2) -0.0054(17)
O1 0.048(3) 0.036(2) 0.065(3) 0.009(2) 0.015(3) 0.004(2)

loop_
_atom_type_symbol
_atom_type_description
_atom_type_scat_dispersion_real
_atom_type_scat_dispersion_imag
_atom_type_scat_source
C C 0.0033 0.0016 'International Tables Vol C Tables 4.2.6.8 and 6.1.1.4'
Au Au -2.0133 8.8022 'International Tables Vol C Tables 4.2.6.8 and 6.1.1.4'
Cl Cl 0.1484 0.1585 'International Tables Vol C Tables 4.2.6.8 and 6.1.1.4'
N N 0.0061 0.0033 'International Tables Vol C Tables 4.2.6.8 and 6.1.1.4'
O O 0.0106 0.0060 'International Tables Vol C Tables 4.2.6.8 and 6.1.1.4'
H H 0.0000 0.0000 'International Tables Vol C Tables 4.2.6.8 and 6.1.1.4'

loop_
_geom_angle_atom_site_label_1
_geom_angle_atom_site_label_2
_geom_angle_atom_site_label_3
_geom_angle
N2 C1 N1 106.6(5)
N2 C1 Au1 126.2(4)
N1 C1 Au1 127.2(4)
C3 C2 N1 107.1(5)
C3 C2 H2 126.5
N1 C2 H2 126.5
C2 C3 N2 107.8(5)
C2 C3 H3 126.1
N2 C3 H3 126.1
N2 C4 C5 113.3(5)
N2 C4 H4A 108.9
C5 C4 H4A 108.9
N2 C4 H4B 108.9
C5 C4 H4B 108.9
H4A C4 H4B 107.7
O1 C5 C4 113.3(5)
O1 C5 H5A 108.9
C4 C5 H5A 108.9
O1 C5 H5B 108.9
C4 C5 H5B 108.9
H5A C5 H5B 107.7
C7 C6 C11 125.0(5)
C7 C6 N1 118.0(5)
C11 C6 N1 116.8(5)
C6 C7 C8 115.8(6)
C6 C7 C12 123.6(5)
C8 C7 C12 120.5(6)
C9 C8 C7 121.1(6)
C9 C8 H8 119.5
C7 C8 H8 119.5
C8 C9 C10 121.4(6)
C8 C9 H9 119.3
C10 C9 H9 119.3
C9 C10 C11 121.1(6)
C9 C10 H10 119.4
C11 C10 H10 119.4
C6 C11 C10 115.4(6)
C6 C11 C15 124.0(5)
C10 C11 C15 120.5(5)
C13B C12 C7 112.7(8)
C13B C12 C14A 87.1(8)
C7 C12 C14A 120.3(9)
C13B C12 C14B 111.9(8)
C7 C12 C14B 103.1(8)
C14A C12 C14B 25.5(6)
C13B C12 C13A 22.9(6)
C7 C12 C13A 106.7(7)
C14A C12 C13A 108.5(8)
C14B C12 C13A 133.8(8)
C13B C12 H12 122.7
C7 C12 H12 106.9
C14A C12 H12 106.9
C14B C12 H12 96.9
C13A C12 H12 106.9
C12 C13A H13A 109.5
C12 C13A H13B 109.5
H13A C13A H13B 109.5
C12 C13A H13C 109.5
H13A C13A H13C 109.5
H13B C13A H13C 109.5
C12 C14A H14A 109.5
C12 C14A H14B 109.5
H14A C14A H14B 109.5
C12 C14A H14C 109.5
H14A C14A H14C 109.5
H14B C14A H14C 109.5
C12 C13B H13D 109.5
C12 C13B H13E 109.5
H13D C13B H13E 109.5
C12 C13B H13F 109.5
H13D C13B H13F 109.5
H13E C13B H13F 109.5
C12 C14B H14D 109.5
C12 C14B H14E 109.5
H14D C14B H14E 109.5
C12 C14B H14F 109.5
H14D C14B H14F 109.5
H14E C14B H14F 109.5
C11 C15 C17 109.8(5)
C11 C15 C16 112.6(5)
C17 C15 C16 111.2(5)
C11 C15 H15 107.7
C17 C15 H15 107.7
C16 C15 H15 107.7
C15 C16 H16A 109.5
C15 C16 H16B 109.5
H16A C16 H16B 109.5
C15 C16 H16C 109.5
H16A C16 H16C 109.5
H16B C16 H16C 109.5
C15 C17 H17A 109.5
C15 C17 H17B 109.5
H17A C17 H17B 109.5
C15 C17 H17C 109.5
H17A C17 H17C 109.5
H17B C17 H17C 109.5
C1 Au1 Cl3 88.74(16)
C1 Au1 Cl1 88.70(16)
Cl3 Au1 Cl1 176.52(7)
C1 Au1 Cl2 179.75(16)
Cl3 Au1 Cl2 91.49(7)
Cl1 Au1 Cl2 91.07(6)
C1 N1 C2 109.4(5)
C1 N1 C6 126.0(5)
C2 N1 C6 124.7(5)
C1 N2 C3 109.2(4)
C1 N2 C4 124.6(5)
C3 N2 C4 126.2(5)
C5 O1 H18 113(6)

loop_
_geom_bond_atom_site_label_1
_geom_bond_atom_site_label_2
_geom_bond_distance
C1 N2 1.344(6)
C1 N1 1.357(7)
C1 Au1 1.996(6)
C2 C3 1.342(7)
C2 N1 1.374(7)
C2 H2 0.9300
C3 N2 1.377(7)
C3 H3 0.9300
C4 N2 1.480(6)
C4 C5 1.488(7)
C4 H4A 0.9700
C4 H4B 0.9700
C5 O1 1.426(7)
C5 H5A 0.9700
C5 H5B 0.9700
C6 C7 1.393(8)
C6 C11 1.402(7)
C6 N1 1.457(6)
C7 C8 1.402(8)
C7 C12 1.518(8)
C8 C9 1.370(9)
C8 H8 0.9300
C9 C10 1.370(9)
C9 H9 0.9300
C10 C11 1.406(8)
C10 H10 0.9300
C11 C15 1.515(8)
C12 C13B 1.503(11)
C12 C14A 1.537(10)
C12 C14B 1.577(10)
C12 C13A 1.578(11)
C12 H12 0.9800
C13A H13A 0.9600
C13A H13B 0.9600
C13A H13C 0.9600
C14A H14A 0.9600
C14A H14B 0.9600
C14A H14C 0.9600
C13B H13D 0.9600
C13B H13E 0.9600
C13B H13F 0.9600
C14B H14D 0.9600
C14B H14E 0.9600
C14B H14F 0.9600
C15 C17 1.529(7)
C15 C16 1.539(7)
C15 H15 0.9800
C16 H16A 0.9600
C16 H16B 0.9600
C16 H16C 0.9600
C17 H17A 0.9600
C17 H17B 0.9600
C17 H17C 0.9600
Au1 Cl3 2.2623(17)
Au1 Cl1 2.2628(17)
Au1 Cl2 2.3252(19)
O1 H18 0.86(9)

loop_
_geom_torsion_atom_site_label_1
_geom_torsion_atom_site_label_2
_geom_torsion_atom_site_label_3
_geom_torsion_atom_site_label_4
_geom_torsion
N1 C2 C3 N2 1.2(7)
N2 C4 C5 O1 72.5(7)
C11 C6 C7 C8 -2.5(9)
N1 C6 C7 C8 -179.1(5)
C11 C6 C7 C12 174.9(6)
N1 C6 C7 C12 -1.8(9)
C6 C7 C8 C9 0.4(9)
C12 C7 C8 C9 -177.0(6)
C7 C8 C9 C10 1.9(11)
C8 C9 C10 C11 -2.2(10)
C7 C6 C11 C10 2.1(9)
N1 C6 C11 C10 178.8(5)
C7 C6 C11 C15 -175.1(6)
N1 C6 C11 C15 1.6(8)
C9 C10 C11 C6 0.3(9)
C9 C10 C11 C15 177.6(6)
C6 C7 C12 C13B -109.0(11)
C8 C7 C12 C13B 68.2(11)
C6 C7 C12 C14A 150.6(10)
C8 C7 C12 C14A -32.2(12)
C6 C7 C12 C14B 130.2(9)
C8 C7 C12 C14B -52.6(10)
C6 C7 C12 C13A -85.5(10)
C8 C7 C12 C13A 91.8(9)
C6 C11 C15 C17 92.3(7)
C10 C11 C15 C17 -84.8(7)
C6 C11 C15 C16 -143.2(6)
C10 C11 C15 C16 39.7(8)
N2 C1 Au1 Cl3 -74.9(5)
N1 C1 Au1 Cl3 103.8(5)
N2 C1 Au1 Cl1 102.7(5)
N1 C1 Au1 Cl1 -78.5(5)
N2 C1 Au1 Cl2 86(33)
N1 C1 Au1 Cl2 -95(33)
N2 C1 N1 C2 0.8(6)
Au1 C1 N1 C2 -178.2(4)
N2 C1 N1 C6 -178.1(5)
Au1 C1 N1 C6 3.0(8)
C3 C2 N1 C1 -1.2(7)
C3 C2 N1 C6 177.7(5)
C7 C6 N1 C1 -85.7(7)
C11 C6 N1 C1 97.3(7)
C7 C6 N1 C2 95.6(7)
C11 C6 N1 C2 -81.3(7)
N1 C1 N2 C3 0.0(6)
Au1 C1 N2 C3 178.9(4)
N1 C1 N2 C4 179.5(5)
Au1 C1 N2 C4 -1.5(8)
C2 C3 N2 C1 -0.7(7)
C2 C3 N2 C4 179.7(6)
C5 C4 N2 C1 158.8(5)
C5 C4 N2 C3 -21.8(8)
